data_7038361
loop_
_publ_author_name
'Tan, Xiao-Feng'
'Zhou, Jian'
'Fu, Lianshe'
'Xiao, Hong-Ping'
'Zou, Hua-Hong'
'Tang, Qiuling'

_publ_section_title
;
 A series of new lanthanide fumarates displaying three types of 3-D
 frameworks.
;
_journal_issue 12
_journal_name_full 'Dalton transactions (Cambridge, England : 2003)'
_journal_page_first 5253
_journal_page_last 5261
_journal_paper_doi 10.1039/c6dt00205f
_journal_volume 45
_journal_year 2016
_chemical_formula_moiety 'C6 H7 O8 Y'
_chemical_formula_sum 'C6 H7 O8 Y'
_chemical_formula_weight 296.03
_chemical_name_systematic
; 
 ? 
;
_space_group_IT_number 14
_symmetry_cell_setting monoclinic
_symmetry_space_group_name_Hall '-P 2yn'
_symmetry_space_group_name_H-M 'P 1 21/n 1'
_atom_sites_solution_hydrogens geom
_atom_sites_solution_primary direct
_atom_sites_solution_secondary difmap
_audit_creation_method SHELXL-97
_audit_update_record
;
2016-01-12 deposited with the CCDC.
2016-02-08 downloaded from the CCDC.
;
_cell_angle_alpha 90.00
_cell_angle_beta 91.613(2)
_cell_angle_gamma 90.00
_cell_formula_units_Z 4
_cell_length_a 9.4887(12)
_cell_length_b 8.1086(11)
_cell_length_c 12.2751(16)
_cell_measurement_reflns_used 1683
_cell_measurement_temperature 296(2)
_cell_measurement_theta_max 25.10
_cell_measurement_theta_min 2.68
_cell_volume 944.1(2)
_computing_structure_refinement 'SHELXL-97 (Sheldrick, 1997)'
_computing_structure_solution 'SHELXS-97 (Sheldrick, 1990)'
_diffrn_ambient_temperature 296(2)
_diffrn_detector_area_resol_mean 7.31
_diffrn_measured_fraction_theta_full 0.998
_diffrn_measured_fraction_theta_max 0.998
_diffrn_measurement_device_type 'Rigaku Mercury'
_diffrn_measurement_method \w
_diffrn_radiation_monochromator graphite
_diffrn_radiation_source 'fine-focus sealed tube'
_diffrn_radiation_type MoK\a
_diffrn_radiation_wavelength 0.71073
_diffrn_reflns_av_R_equivalents 0.0356
_diffrn_reflns_av_sigmaI/netI 0.0329
_diffrn_reflns_limit_h_max 11
_diffrn_reflns_limit_h_min -11
_diffrn_reflns_limit_k_max 9
_diffrn_reflns_limit_k_min -9
_diffrn_reflns_limit_l_max 14
_diffrn_reflns_limit_l_min -14
_diffrn_reflns_number 6814
_diffrn_reflns_theta_full 25.10
_diffrn_reflns_theta_max 25.10
_diffrn_reflns_theta_min 2.68
_exptl_absorpt_coefficient_mu 6.200
_exptl_absorpt_correction_T_max 0.610
_exptl_absorpt_correction_T_min 0.481
_exptl_absorpt_correction_type multi-scan
_exptl_absorpt_process_details 'Jacobson, R. (1998) Private communication'
_exptl_crystal_colour colorless
_exptl_crystal_density_diffrn 2.083
_exptl_crystal_density_method 'not measured'
_exptl_crystal_description block
_exptl_crystal_F_000 584
_exptl_crystal_size_max 0.12
_exptl_crystal_size_mid 0.11
_exptl_crystal_size_min 0.08
_refine_diff_density_max 1.508
_refine_diff_density_min -0.633
_refine_diff_density_rms 0.116
_refine_ls_extinction_coef 0.0165(15)
_refine_ls_extinction_expression Fc^*^=kFc[1+0.001xFc^2^\l^3^/sin(2\q)]^-1/4^
_refine_ls_extinction_method SHELXL
_refine_ls_goodness_of_fit_ref 1.143
_refine_ls_hydrogen_treatment mixed
_refine_ls_matrix_type full
_refine_ls_number_parameters 153
_refine_ls_number_reflns 1683
_refine_ls_number_restraints 4
_refine_ls_restrained_S_all 1.142
_refine_ls_R_factor_all 0.0281
_refine_ls_R_factor_gt 0.0269
_refine_ls_shift/su_max 0.001
_refine_ls_shift/su_mean 0.000
_refine_ls_structure_factor_coef Fsqd
_refine_ls_weighting_details 'calc w=1/[\s^2^(Fo^2^)+(0.0367P)^2^+1.7504P] where P=(Fo^2^+2Fc^2^)/3'
_refine_ls_weighting_scheme calc
_refine_ls_wR_factor_gt 0.0755
_refine_ls_wR_factor_ref 0.0762
_reflns_number_gt 1602
_reflns_number_total 1683
_reflns_threshold_expression >2sigma(I)
_cod_data_source_file c6dt00205f2.cif
_cod_data_source_block 3a
_cod_depositor_comments 'Adding full bibliography for 7038358--7038364.cif.'
_cod_original_sg_symbol_H-M 'P 21/n'
_cod_database_code 7038361

loop_
_symmetry_equiv_pos_as_xyz
'x, y, z'
'-x+1/2, y+1/2, -z+1/2'
'-x, -y, -z'
'x-1/2, -y-1/2, z-1/2'

loop_
_atom_site_label
_atom_site_type_symbol
_atom_site_fract_x
_atom_site_fract_y
_atom_site_fract_z
_atom_site_U_iso_or_equiv
_atom_site_adp_type
_atom_site_occupancy
_atom_site_symmetry_multiplicity
_atom_site_calc_flag
_atom_site_refinement_flags
Y1 Y 0.30907(3) 0.55650(3) 0.58101(2) 0.00567(16) Uani 1 1 d .
O6 O 0.0970(2) 0.6998(3) 0.51270(18) 0.0119(5) Uani 1 1 d .
O2W O 0.2612(2) 0.6116(3) 0.76434(17) 0.0097(4) Uani 1 1 d D
O1 O 0.4204(2) 0.3400(3) 0.67692(17) 0.0097(5) Uani 1 1 d .
O5 O 0.2569(2) 0.8529(3) 0.59634(17) 0.0113(5) Uani 1 1 d .
O1W O 0.1080(2) 0.3946(3) 0.63255(18) 0.0112(5) Uani 1 1 d D
C6 C 0.1438(3) 0.8408(4) 0.5406(2) 0.0102(6) Uani 1 1 d .
C1 C 0.5498(3) 0.3053(4) 0.6631(2) 0.0088(6) Uani 1 1 d .
C2 C 0.6295(3) 0.2338(4) 0.7581(2) 0.0106(6) Uani 1 1 d .
H2A H 0.5809 0.1764 0.8109 0.013 Uiso 1 1 calc R
C3 C 0.7680(3) 0.2500(4) 0.7692(2) 0.0109(6) Uani 1 1 d .
H3A H 0.8163 0.3047 0.7151 0.013 Uiso 1 1 calc R
C5 C 0.0688(3) 0.9967(4) 0.5087(3) 0.0125(6) Uani 1 1 d .
H5A H 0.1213 1.0927 0.5009 0.015 Uiso 1 1 calc R
O4 O 0.7842(2) 0.1438(3) 0.94945(17) 0.0123(5) Uani 1 1 d .
C4 C 0.8501(3) 0.1835(4) 0.8658(3) 0.0095(6) Uani 1 1 d .
O3 O 0.9809(2) 0.1684(3) 0.85404(18) 0.0120(5) Uani 1 1 d .
O2 O 0.6112(2) 0.3343(3) 0.57683(17) 0.0127(5) Uani 1 1 d .
H1WB H 0.057(4) 0.366(6) 0.577(2) 0.032(12) Uiso 1 1 d D
H1WA H 0.123(5) 0.312(4) 0.675(3) 0.030(12) Uiso 1 1 d D
H2WB H 0.244(5) 0.525(4) 0.802(4) 0.039(14) Uiso 1 1 d D
H2WA H 0.195(3) 0.681(4) 0.773(3) 0.018(10) Uiso 1 1 d D

loop_
_atom_site_aniso_label
_atom_site_aniso_U_11
_atom_site_aniso_U_22
_atom_site_aniso_U_33
_atom_site_aniso_U_23
_atom_site_aniso_U_13
_atom_site_aniso_U_12
Y1 0.0031(2) 0.0073(2) 0.0065(2) 0.00021(9) -0.00165(12) 0.00064(9)
O6 0.0060(10) 0.0129(11) 0.0167(11) 0.0020(9) -0.0027(9) 0.0017(8)
O2W 0.0091(11) 0.0098(11) 0.0105(11) 0.0015(9) 0.0017(8) 0.0018(9)
O1 0.0056(10) 0.0104(10) 0.0131(11) 0.0023(8) -0.0003(8) 0.0008(8)
O5 0.0110(11) 0.0104(11) 0.0123(11) -0.0011(8) -0.0032(9) 0.0019(8)
O1W 0.0074(11) 0.0129(11) 0.0131(11) 0.0028(9) -0.0030(9) -0.0024(9)
C6 0.0098(15) 0.0113(15) 0.0098(14) 0.0008(11) 0.0034(12) 0.0022(12)
C1 0.0080(14) 0.0065(14) 0.0119(15) 0.0001(11) -0.0018(12) -0.0006(11)
C2 0.0098(15) 0.0108(15) 0.0111(15) 0.0021(12) 0.0004(12) 0.0017(12)
C3 0.0091(15) 0.0135(15) 0.0101(15) 0.0037(12) 0.0003(12) 0.0014(12)
C5 0.0122(15) 0.0113(15) 0.0140(15) 0.0004(13) -0.0002(12) 0.0006(13)
O4 0.0094(11) 0.0153(11) 0.0122(11) 0.0040(9) -0.0005(9) 0.0036(8)
C4 0.0078(14) 0.0076(14) 0.0131(15) -0.0008(12) -0.0027(12) 0.0005(11)
O3 0.0055(10) 0.0146(11) 0.0159(11) 0.0009(9) -0.0027(9) 0.0017(8)
O2 0.0105(11) 0.0169(11) 0.0107(11) 0.0033(9) 0.0016(9) 0.0012(9)

loop_
_atom_type_symbol
_atom_type_description
_atom_type_scat_dispersion_real
_atom_type_scat_dispersion_imag
_atom_type_scat_source
C C 0.0033 0.0016 'International Tables Vol C Tables 4.2.6.8 and 6.1.1.4'
H H 0.0000 0.0000 'International Tables Vol C Tables 4.2.6.8 and 6.1.1.4'
N N 0.0061 0.0033 'International Tables Vol C Tables 4.2.6.8 and 6.1.1.4'
O O 0.0106 0.0060 'International Tables Vol C Tables 4.2.6.8 and 6.1.1.4'
Y Y -2.7962 3.5667 'International Tables Vol C Tables 4.2.6.8 and 6.1.1.4'

loop_
_geom_angle_atom_site_label_1
_geom_angle_atom_site_label_2
_geom_angle_atom_site_label_3
_geom_angle
_geom_angle_site_symmetry_1
_geom_angle_site_symmetry_3
O2 Y1 O4 72.97(8) 3_666 4_565
O2 Y1 O3 80.62(8) 3_666 2_656
O4 Y1 O3 126.19(8) 4_565 2_656
O2 Y1 O1 124.15(8) 3_666 .
O4 Y1 O1 81.95(8) 4_565 .
O3 Y1 O1 75.46(8) 2_656 .
O2 Y1 O2W 144.86(8) 3_666 .
O4 Y1 O2W 142.02(8) 4_565 .
O3 Y1 O2W 77.48(8) 2_656 .
O1 Y1 O2W 76.02(7) . .
O2 Y1 O1W 135.87(8) 3_666 .
O4 Y1 O1W 74.55(8) 4_565 .
O3 Y1 O1W 143.41(8) 2_656 .
O1 Y1 O1W 79.03(7) . .
O2W Y1 O1W 71.16(8) . .
O2 Y1 O6 79.28(8) 3_666 .
O4 Y1 O6 91.58(8) 4_565 .
O3 Y1 O6 128.58(8) 2_656 .
O1 Y1 O6 151.57(7) . .
O2W Y1 O6 93.35(8) . .
O1W Y1 O6 72.56(7) . .
O2 Y1 O5 75.99(8) 3_666 .
O4 Y1 O5 136.62(7) 4_565 .
O3 Y1 O5 76.33(7) 2_656 .
O1 Y1 O5 141.26(7) . .
O2W Y1 O5 72.34(7) . .
O1W Y1 O5 110.42(8) . .
O6 Y1 O5 53.03(7) . .
O2 Y1 C6 74.30(8) 3_666 .
O4 Y1 C6 114.07(8) 4_565 .
O3 Y1 C6 102.08(8) 2_656 .
O1 Y1 C6 159.73(8) . .
O2W Y1 C6 83.79(8) . .
O1W Y1 C6 92.93(8) . .
O6 Y1 C6 26.68(8) . .
O5 Y1 C6 26.47(8) . .
C6 O6 Y1 93.27(18) . .
Y1 O2W H2WB 114(3) . .
Y1 O2W H2WA 114(3) . .
H2WB O2W H2WA 108(4) . .
C1 O1 Y1 121.28(18) . .
C6 O5 Y1 93.03(17) . .
Y1 O1W H1WB 112(3) . .
Y1 O1W H1WA 118(3) . .
H1WB O1W H1WA 111(4) . .
O5 C6 O6 120.1(3) . .
O5 C6 C5 117.9(3) . .
O6 C6 C5 122.0(3) . .
O5 C6 Y1 60.50(15) . .
O6 C6 Y1 60.05(15) . .
C5 C6 Y1 173.0(2) . .
O2 C1 O1 123.2(3) . .
O2 C1 C2 120.0(3) . .
O1 C1 C2 116.8(3) . .
C3 C2 C1 121.5(3) . .
C3 C2 H2A 119.3 . .
C1 C2 H2A 119.3 . .
C2 C3 C4 122.5(3) . .
C2 C3 H3A 118.8 . .
C4 C3 H3A 118.8 . .
C5 C5 C6 122.5(4) 3_576 .
C5 C5 H5A 118.7 3_576 .
C6 C5 H5A 118.7 . .
C4 O4 Y1 135.28(19) . 4_666
O4 C4 O3 125.6(3) . .
O4 C4 C3 118.5(3) . .
O3 C4 C3 115.8(3) . .
C4 O3 Y1 147.3(2) . 2_646
C1 O2 Y1 166.1(2) . 3_666

loop_
_geom_bond_atom_site_label_1
_geom_bond_atom_site_label_2
_geom_bond_distance
_geom_bond_site_symmetry_2
Y1 O2 2.279(2) 3_666
Y1 O4 2.298(2) 4_565
Y1 O3 2.311(2) 2_656
Y1 O1 2.348(2) .
Y1 O2W 2.351(2) .
Y1 O1W 2.415(2) .
Y1 O6 2.451(2) .
Y1 O5 2.462(2) .
Y1 C6 2.824(3) .
O6 C6 1.270(4) .
O2W H2WB 0.856(10) .
O2W H2WA 0.854(10) .
O1 C1 1.275(4) .
O5 C6 1.261(4) .
O1W H1WB 0.861(10) .
O1W H1WA 0.856(10) .
C6 C5 1.497(4) .
C1 O2 1.245(4) .
C1 C2 1.491(4) .
C2 C3 1.324(4) .
C2 H2A 0.9300 .
C3 C4 1.500(4) .
C3 H3A 0.9300 .
C5 C5 1.317(6) 3_576
C5 H5A 0.9300 .
O4 C4 1.259(4) .
O4 Y1 2.298(2) 4_666
C4 O3 1.260(4) .
O3 Y1 2.311(2) 2_646
O2 Y1 2.279(2) 3_666
